data_7233784
loop_
_publ_author_name
'Jia-Ling Liao'
'Yun Chi'
'Yu-De Su'
'Hao-Xiang Huang'
'Chih-Hao Chang'
'Shih-Hung Liu'
'Gene-Hsiang Lee'
'Pi-Tai Chou'

_publ_section_title
;
 Os(II) metal phosphors bearing tridentate 2,6-di(pyrazol-3-yl)pyridine
 chelate: synthetic design, characterization and application in OLED
 fabrication
;
_journal_name_full 'Journal of Materials Chemistry C'
_journal_page_first 6269
_journal_page_last 6282
_journal_paper_doi 10.1039/C4TC00865K
_journal_volume 2
_journal_year 2014
_chemical_formula_sum 'C40 H31 F6 N5 O Os P2'
_chemical_formula_weight 963.84
_space_group_IT_number 14
_space_group_name_Hall '-P 2ybc'
_space_group_name_H-M_alt 'P 1 21/c 1'
_symmetry_cell_setting monoclinic
_symmetry_space_group_name_H-M 'P 1 21/c 1'
_atom_sites_solution_hydrogens geom
_atom_sites_solution_primary direct
_atom_sites_solution_secondary difmap
_cell_angle_alpha 90.00
_cell_angle_beta 114.9652(11)
_cell_angle_gamma 90.00
_cell_formula_units_Z 8
_cell_length_a 20.3095(11)
_cell_length_b 18.5039(10)
_cell_length_c 22.1017(12)
_cell_measurement_reflns_used 8435
_cell_measurement_temperature 150(2)
_cell_measurement_theta_max 27.42
_cell_measurement_theta_min 2.20
_cell_volume 7529.9(7)
_computing_cell_refinement 'Bruker SAINT'
_computing_data_collection 'Bruker SMART'
_computing_data_reduction 'Bruker SAINT'
_computing_molecular_graphics 'Bruker SHELXTL'
_computing_publication_material 'Bruker SHELXTL'
_computing_structure_refinement 'SHELXL-97 (Sheldrick, 1997)'
_computing_structure_solution 'SHELXS-97 (Sheldrick, 1990)'
_diffrn_ambient_temperature 150(2)
_diffrn_measured_fraction_theta_full 0.999
_diffrn_measured_fraction_theta_max 0.999
_diffrn_measurement_device_type 'BRUKER SMART APEXCCD area detector'
_diffrn_measurement_method 'omega scans'
_diffrn_radiation_monochromator graphite
_diffrn_radiation_source 'fine-focus sealed tube'
_diffrn_radiation_type MoK\a
_diffrn_radiation_wavelength 0.71073
_diffrn_reflns_av_R_equivalents 0.0340
_diffrn_reflns_av_sigmaI/netI 0.0372
_diffrn_reflns_limit_h_max 24
_diffrn_reflns_limit_h_min -26
_diffrn_reflns_limit_k_max 24
_diffrn_reflns_limit_k_min -24
_diffrn_reflns_limit_l_max 28
_diffrn_reflns_limit_l_min -16
_diffrn_reflns_number 48752
_diffrn_reflns_theta_full 27.50
_diffrn_reflns_theta_max 27.50
_diffrn_reflns_theta_min 1.11
_exptl_absorpt_coefficient_mu 3.542
_exptl_absorpt_correction_T_max 0.3463
_exptl_absorpt_correction_T_min 0.3177
_exptl_absorpt_correction_type multi-scan
_exptl_crystal_colour yellow
_exptl_crystal_density_diffrn 1.700
_exptl_crystal_density_meas ?
_exptl_crystal_density_method 'not measured'
_exptl_crystal_description block
_exptl_crystal_F_000 3792
_exptl_crystal_size_max 0.42
_exptl_crystal_size_mid 0.38
_exptl_crystal_size_min 0.38
_refine_diff_density_max 1.655
_refine_diff_density_min -0.720
_refine_diff_density_rms 0.110
_refine_ls_extinction_method none
_refine_ls_goodness_of_fit_ref 1.069
_refine_ls_hydrogen_treatment constr
_refine_ls_matrix_type full
_refine_ls_number_parameters 1014
_refine_ls_number_reflns 17269
_refine_ls_number_restraints 60
_refine_ls_restrained_S_all 1.094
_refine_ls_R_factor_all 0.0378
_refine_ls_R_factor_gt 0.0308
_refine_ls_shift/su_max 0.025
_refine_ls_shift/su_mean 0.000
_refine_ls_structure_factor_coef Fsqd
_refine_ls_weighting_details 'calc w=1/[\s^2^(Fo^2^)+(0.0302P)^2^+3.6516P] where P=(Fo^2^+2Fc^2^)/3'
_refine_ls_weighting_scheme calc
_refine_ls_wR_factor_gt 0.0658
_refine_ls_wR_factor_ref 0.0684
_reflns_number_gt 15177
_reflns_number_total 17269
_reflns_threshold_expression >2sigma(I)
_cod_data_source_file 1000002.cif
_cod_data_source_block PCOD1000002
_cod_depositor_comments
;
The following automatic conversions were performed:

data item '_symmetry_cell_setting' value 'Monoclinic' was changed to
'monoclinic' in accordance with the built-in table derived from the
CIF Core dictionary named 'cif_core.dic' version 2.4.5 last updated
on 2014-11-21.

data item '_exptl_crystal_density_meas' value 'not_measured' was
changed to '?' -- the value is perceived as not measured.

Automatic conversion script
Id: cif_fix_values 6909 2019-04-08 15:41:33Z antanas 
;
_cod_original_sg_symbol_H-M P2(1)/c
_cod_database_code 7233784

loop_
_symmetry_equiv_pos_as_xyz
'x, y, z'
'-x, y+1/2, -z+1/2'
'-x, -y, -z'
'x, -y-1/2, z-1/2'

loop_
_atom_site_label
_atom_site_type_symbol
_atom_site_fract_x
_atom_site_fract_y
_atom_site_fract_z
_atom_site_U_iso_or_equiv
_atom_site_adp_type
_atom_site_occupancy
_atom_site_symmetry_multiplicity
_atom_site_calc_flag
_atom_site_refinement_flags
_atom_site_disorder_assembly
_atom_site_disorder_group
Os1 Os 0.984615(7) 0.710975(6) 0.628449(6) 0.01441(4) Uani 1 1 d . . .
P1 P 0.94575(5) 0.66892(4) 0.51739(4) 0.01816(18) Uani 1 1 d . . .
P2 P 1.02299(5) 0.75673(4) 0.73819(4) 0.01769(17) Uani 1 1 d . . .
O1 O 1.10442(14) 0.59963(14) 0.67794(13) 0.0345(6) Uani 1 1 d . . .
N1 N 1.09656(14) 0.82092(14) 0.61333(13) 0.0179(6) Uani 1 1 d . . .
N2 N 1.02946(14) 0.80265(14) 0.60575(13) 0.0159(6) Uani 1 1 d . . .
N3 N 0.89863(14) 0.78399(14) 0.59399(13) 0.0164(6) Uani 1 1 d . . .
N4 N 0.90104(14) 0.65425(14) 0.63676(13) 0.0183(6) Uani 1 1 d . . .
N5 N 0.89675(15) 0.58890(14) 0.66104(14) 0.0209(6) Uani 1 1 d . . .
C1 C 1.05955(18) 0.64292(18) 0.65923(17) 0.0209(7) Uani 1 1 d . . .
C2 C 1.15784(18) 0.92927(18) 0.60108(17) 0.0217(7) Uani 1 1 d . . .
C3 C 1.09174(17) 0.89120(17) 0.59543(16) 0.0179(7) Uani 1 1 d . . .
C4 C 1.02267(18) 0.91902(17) 0.57634(16) 0.0202(7) Uani 1 1 d . . .
H4 H 1.0059 0.9666 0.5617 0.024 Uiso 1 1 calc R . .
C5 C 0.98374(17) 0.86051(17) 0.58374(16) 0.0180(7) Uani 1 1 d . . .
C6 C 0.90914(17) 0.85005(17) 0.57420(15) 0.0173(7) Uani 1 1 d . . .
C7 C 0.85203(19) 0.89888(18) 0.55012(17) 0.0232(7) Uani 1 1 d . . .
H7 H 0.8587 0.9456 0.5358 0.028 Uiso 1 1 calc R . .
C8 C 0.7855(2) 0.8786(2) 0.54731(19) 0.0284(8) Uani 1 1 d . . .
H8 H 0.7460 0.9115 0.5307 0.034 Uiso 1 1 calc R . .
C9 C 0.77568(18) 0.81048(19) 0.56846(18) 0.0252(8) Uani 1 1 d . . .
H9 H 0.7300 0.7968 0.5670 0.030 Uiso 1 1 calc R . .
C10 C 0.83391(18) 0.76277(18) 0.59177(16) 0.0193(7) Uani 1 1 d . . .
C11 C 0.83582(18) 0.68996(18) 0.61625(17) 0.0206(7) Uani 1 1 d . . .
C12 C 0.78766(19) 0.64557(19) 0.62787(18) 0.0249(8) Uani 1 1 d . . .
H12 H 0.7384 0.6549 0.6188 0.030 Uiso 1 1 calc R . .
C13 C 0.82825(19) 0.58442(18) 0.65582(18) 0.0235(7) Uani 1 1 d . A .
C14 C 0.8085(2) 0.5208(2) 0.6846(2) 0.0348(9) Uani 1 1 d D . .
C15 C 0.8860(2) 0.59134(19) 0.49943(18) 0.0296(9) Uani 1 1 d . . .
H15A H 0.8444 0.6032 0.5091 0.044 Uiso 1 1 calc R . .
H15B H 0.9125 0.5505 0.5272 0.044 Uiso 1 1 calc R . .
H15C H 0.8687 0.5784 0.4522 0.044 Uiso 1 1 calc R . .
C16 C 0.89396(18) 0.73596(18) 0.45508(16) 0.0200(7) Uani 1 1 d . . .
C17 C 0.81932(19) 0.74163(19) 0.43191(18) 0.0265(8) Uani 1 1 d . . .
H17 H 0.7935 0.7080 0.4462 0.032 Uiso 1 1 calc R . .
C18 C 0.7820(2) 0.7968(2) 0.38743(19) 0.0345(10) Uani 1 1 d . . .
H18 H 0.7307 0.8008 0.3715 0.041 Uiso 1 1 calc R . .
C19 C 0.8200(2) 0.8453(2) 0.36686(19) 0.0363(10) Uani 1 1 d . . .
H19 H 0.7946 0.8825 0.3363 0.044 Uiso 1 1 calc R . .
C20 C 0.8942(2) 0.8404(2) 0.39019(19) 0.0321(9) Uani 1 1 d . . .
H20 H 0.9200 0.8745 0.3763 0.039 Uiso 1 1 calc R . .
C21 C 0.9309(2) 0.78594(18) 0.43378(18) 0.0256(8) Uani 1 1 d . . .
H21 H 0.9822 0.7824 0.4495 0.031 Uiso 1 1 calc R . .
C22 C 1.01622(19) 0.64120(18) 0.49163(17) 0.0223(7) Uani 1 1 d . . .
C23 C 0.9979(2) 0.6012(2) 0.43291(18) 0.0323(9) Uani 1 1 d . . .
H23 H 0.9485 0.5899 0.4057 0.039 Uiso 1 1 calc R . .
C24 C 1.0518(2) 0.5782(2) 0.4145(2) 0.0382(10) Uani 1 1 d . . .
H24 H 1.0392 0.5505 0.3750 0.046 Uiso 1 1 calc R . .
C25 C 1.1235(2) 0.5952(2) 0.4531(2) 0.0353(10) Uani 1 1 d . . .
H25 H 1.1604 0.5786 0.4407 0.042 Uiso 1 1 calc R . .
C26 C 1.1414(2) 0.6362(2) 0.5095(2) 0.0344(9) Uani 1 1 d . . .
H26 H 1.1907 0.6488 0.5356 0.041 Uiso 1 1 calc R . .
C27 C 1.0883(2) 0.65940(19) 0.52891(19) 0.0274(8) Uani 1 1 d . . .
H27 H 1.1014 0.6880 0.5680 0.033 Uiso 1 1 calc R . .
C28 C 1.10248(19) 0.81434(19) 0.76367(18) 0.0269(8) Uani 1 1 d . . .
H28A H 1.0943 0.8515 0.7297 0.040 Uiso 1 1 calc R . .
H28B H 1.1448 0.7851 0.7688 0.040 Uiso 1 1 calc R . .
H28C H 1.1113 0.8375 0.8063 0.040 Uiso 1 1 calc R . .
C29 C 1.04832(18) 0.69330(18) 0.80766(17) 0.0197(7) Uani 1 1 d . . .
C30 C 1.0811(2) 0.71966(19) 0.87266(18) 0.0270(8) Uani 1 1 d . . .
H30 H 1.0893 0.7701 0.8802 0.032 Uiso 1 1 calc R . .
C31 C 1.1015(2) 0.67325(19) 0.92602(18) 0.0298(9) Uani 1 1 d . . .
H31 H 1.1245 0.6917 0.9702 0.036 Uiso 1 1 calc R . .
C32 C 1.0888(2) 0.6000(2) 0.91579(19) 0.0320(9) Uani 1 1 d . . .
H32 H 1.1026 0.5682 0.9528 0.038 Uiso 1 1 calc R . .
C33 C 1.0561(2) 0.57322(19) 0.85153(18) 0.0291(8) Uani 1 1 d . . .
H33 H 1.0472 0.5228 0.8443 0.035 Uiso 1 1 calc R . .
C34 C 1.03592(19) 0.62005(18) 0.79720(17) 0.0234(7) Uani 1 1 d . . .
H34 H 1.0137 0.6015 0.7530 0.028 Uiso 1 1 calc R . .
C35 C 0.95395(18) 0.81234(18) 0.74815(16) 0.0203(7) Uani 1 1 d . . .
C36 C 0.8996(2) 0.77923(19) 0.76009(18) 0.0258(8) Uani 1 1 d . . .
H36 H 0.9013 0.7286 0.7676 0.031 Uiso 1 1 calc R . .
C37 C 0.8424(2) 0.8195(2) 0.7612(2) 0.0333(9) Uani 1 1 d . . .
H37 H 0.8048 0.7965 0.7690 0.040 Uiso 1 1 calc R . .
C38 C 0.8407(2) 0.8931(2) 0.7510(2) 0.0378(10) Uani 1 1 d . . .
H38 H 0.8016 0.9208 0.7516 0.045 Uiso 1 1 calc R . .
C39 C 0.8947(2) 0.9267(2) 0.7401(2) 0.0373(10) Uani 1 1 d . . .
H39 H 0.8932 0.9776 0.7337 0.045 Uiso 1 1 calc R . .
C40 C 0.9516(2) 0.88682(19) 0.73828(18) 0.0282(8) Uani 1 1 d . . .
H40 H 0.9889 0.9102 0.7303 0.034 Uiso 1 1 calc R . .
F1 F 1.19455(11) 0.89285(11) 0.57241(10) 0.0291(5) Uani 1 1 d . . .
F2 F 1.14217(12) 0.99402(11) 0.57123(11) 0.0348(5) Uani 1 1 d . . .
F3 F 1.20565(11) 0.94091(12) 0.66415(10) 0.0320(5) Uani 1 1 d . . .
F4 F 0.8511(3) 0.5155(3) 0.7525(2) 0.0634(14) Uani 0.754(4) 1 d PDU A 1
F5 F 0.7412(2) 0.5187(3) 0.6765(2) 0.0445(11) Uani 0.754(4) 1 d PDU A 1
F6 F 0.8270(6) 0.4581(6) 0.6661(7) 0.0371(19) Uani 0.754(4) 1 d PD A 1
F4' F 0.8169(9) 0.5321(9) 0.7446(7) 0.0634(14) Uani 0.246(4) 1 d PDU A 2
F5' F 0.7289(7) 0.5189(10) 0.6487(7) 0.0445(11) Uani 0.246(4) 1 d PDU A 2
F6' F 0.813(2) 0.459(2) 0.655(3) 0.0371(19) Uani 0.246(4) 1 d PD A 2
Os2 Os 0.496693(6) 0.279229(6) 0.648444(6) 0.01495(4) Uani 1 1 d . . .
P3 P 0.51065(5) 0.16201(4) 0.61216(4) 0.01754(18) Uani 1 1 d . . .
P4 P 0.48905(5) 0.39869(4) 0.68437(4) 0.01756(17) Uani 1 1 d . . .
O2 O 0.34905(14) 0.29968(15) 0.53429(13) 0.0357(7) Uani 1 1 d . . .
N6 N 0.56439(15) 0.34497(15) 0.55534(14) 0.0206(6) Uani 1 1 d . . .
N7 N 0.57018(14) 0.31751(14) 0.61357(13) 0.0175(6) Uani 1 1 d . . .
N8 N 0.59590(14) 0.26757(14) 0.73027(13) 0.0162(6) Uani 1 1 d . A .
N9 N 0.46894(14) 0.23375(14) 0.72007(14) 0.0176(6) Uani 1 1 d . . .
N10 N 0.40638(15) 0.21079(14) 0.71962(14) 0.0197(6) Uani 1 1 d . . .
C41 C 0.40592(19) 0.29115(17) 0.57702(17) 0.0207(7) Uani 1 1 d . . .
C42 C 0.6459(2) 0.3965(2) 0.51175(19) 0.0357(10) Uani 1 1 d D . .
C43 C 0.63248(19) 0.36420(19) 0.56614(17) 0.0231(7) Uani 1 1 d . A .
C44 C 0.68273(18) 0.34924(18) 0.63013(17) 0.0208(7) Uani 1 1 d . . .
H44 H 0.7336 0.3577 0.6493 0.025 Uiso 1 1 calc R A .
C45 C 0.64119(18) 0.31900(17) 0.65962(16) 0.0185(7) Uani 1 1 d . A .
C46 C 0.65678(18) 0.29020(16) 0.72542(17) 0.0181(7) Uani 1 1 d . . .
C47 C 0.72336(18) 0.28517(17) 0.78020(18) 0.0230(7) Uani 1 1 d . A .
H47 H 0.7665 0.3007 0.7773 0.028 Uiso 1 1 calc R . .
C48 C 0.72579(19) 0.25718(19) 0.83902(18) 0.0255(8) Uani 1 1 d . . .
H48 H 0.7712 0.2531 0.8768 0.031 Uiso 1 1 calc R A .
C49 C 0.66281(18) 0.23490(18) 0.84376(17) 0.0235(7) Uani 1 1 d . A .
H49 H 0.6646 0.2163 0.8845 0.028 Uiso 1 1 calc R . .
C50 C 0.59707(17) 0.24040(17) 0.78748(16) 0.0176(7) Uani 1 1 d . . .
C51 C 0.52554(18) 0.21987(16) 0.78054(16) 0.0180(7) Uani 1 1 d . A .
C52 C 0.49776(18) 0.18679(18) 0.82138(17) 0.0207(7) Uani 1 1 d . . .
H52 H 0.5232 0.1711 0.8662 0.025 Uiso 1 1 calc R A .
C53 C 0.42410(18) 0.18230(18) 0.78087(17) 0.0206(7) Uani 1 1 d . A .
C54 C 0.3661(2) 0.15034(19) 0.79638(18) 0.0264(8) Uani 1 1 d . . .
C55 C 0.4907(2) 0.09022(19) 0.65780(18) 0.0276(8) Uani 1 1 d . . .
H55A H 0.4387 0.0902 0.6469 0.041 Uiso 1 1 calc R . .
H55B H 0.5185 0.0980 0.7058 0.041 Uiso 1 1 calc R . .
H55C H 0.5043 0.0436 0.6453 0.041 Uiso 1 1 calc R . .
C56 C 0.60350(18) 0.14354(17) 0.62348(17) 0.0213(7) Uani 1 1 d . . .
C57 C 0.6529(2) 0.1096(2) 0.68117(19) 0.0314(9) Uani 1 1 d . . .
H57 H 0.6373 0.0929 0.7136 0.038 Uiso 1 1 calc R . .
C58 C 0.7239(2) 0.1002(2) 0.6914(2) 0.0449(12) Uani 1 1 d . . .
H58 H 0.7570 0.0769 0.7308 0.054 Uiso 1 1 calc R . .
C59 C 0.7476(2) 0.1243(2) 0.6451(2) 0.0436(11) Uani 1 1 d . . .
H59 H 0.7969 0.1179 0.6527 0.052 Uiso 1 1 calc R . .
C60 C 0.6992(2) 0.1579(2) 0.5873(2) 0.0380(10) Uani 1 1 d . . .
H60 H 0.7152 0.1741 0.5550 0.046 Uiso 1 1 calc R . .
C61 C 0.62753(19) 0.16768(19) 0.57669(19) 0.0273(8) Uani 1 1 d . . .
H61 H 0.5946 0.1911 0.5372 0.033 Uiso 1 1 calc R . .
C62 C 0.45677(17) 0.14075(18) 0.52423(16) 0.0195(7) Uani 1 1 d . . .
C63 C 0.4331(2) 0.0705(2) 0.50399(18) 0.0283(8) Uani 1 1 d . . .
H63 H 0.4449 0.0332 0.5364 0.034 Uiso 1 1 calc R . .
C64 C 0.3927(2) 0.0545(2) 0.4375(2) 0.0352(9) Uani 1 1 d . . .
H64 H 0.3763 0.0065 0.4246 0.042 Uiso 1 1 calc R . .
C65 C 0.3761(2) 0.1077(2) 0.38977(19) 0.0356(10) Uani 1 1 d . . .
H65 H 0.3479 0.0968 0.3440 0.043 Uiso 1 1 calc R . .
C66 C 0.4010(2) 0.1773(2) 0.40928(19) 0.0339(9) Uani 1 1 d . . .
H66 H 0.3907 0.2140 0.3765 0.041 Uiso 1 1 calc R . .
C67 C 0.44073(19) 0.1939(2) 0.47593(18) 0.0255(8) Uani 1 1 d . . .
H67 H 0.4571 0.2419 0.4887 0.031 Uiso 1 1 calc R . .
C68 C 0.5237(2) 0.46564(18) 0.64543(18) 0.0253(8) Uani 1 1 d . . .
H68A H 0.5234 0.5133 0.6647 0.038 Uiso 1 1 calc R . .
H68B H 0.4930 0.4669 0.5973 0.038 Uiso 1 1 calc R . .
H68C H 0.5735 0.4530 0.6532 0.038 Uiso 1 1 calc R . .
C69 C 0.39944(18) 0.43170(18) 0.67126(16) 0.0205(7) Uani 1 1 d . . .
C70 C 0.34693(19) 0.38395(19) 0.67182(18) 0.0253(8) Uani 1 1 d . . .
H70 H 0.3571 0.3336 0.6771 0.030 Uiso 1 1 calc R . .
C71 C 0.27970(19) 0.4092(2) 0.66466(19) 0.0287(8) Uani 1 1 d . . .
H71 H 0.2443 0.3762 0.6654 0.034 Uiso 1 1 calc R . .
C72 C 0.2639(2) 0.4826(2) 0.65642(19) 0.0293(8) Uani 1 1 d . . .
H72 H 0.2178 0.4998 0.6514 0.035 Uiso 1 1 calc R . .
C73 C 0.3158(2) 0.5301(2) 0.65564(18) 0.0299(9) Uani 1 1 d . . .
H73 H 0.3052 0.5803 0.6496 0.036 Uiso 1 1 calc R . .
C74 C 0.38301(19) 0.50543(18) 0.66359(18) 0.0258(8) Uani 1 1 d . . .
H74 H 0.4186 0.5389 0.6639 0.031 Uiso 1 1 calc R . .
C75 C 0.54085(18) 0.41289(17) 0.77370(17) 0.0201(7) Uani 1 1 d . . .
C76 C 0.5156(2) 0.38511(18) 0.81846(18) 0.0248(8) Uani 1 1 d . . .
H76 H 0.4700 0.3611 0.8020 0.030 Uiso 1 1 calc R . .
C77 C 0.5560(2) 0.3919(2) 0.88651(19) 0.0308(9) Uani 1 1 d . . .
H77 H 0.5381 0.3727 0.9166 0.037 Uiso 1 1 calc R . .
C78 C 0.6226(2) 0.4268(2) 0.91089(19) 0.0320(9) Uani 1 1 d . . .
H78 H 0.6507 0.4310 0.9577 0.038 Uiso 1 1 calc R . .
C79 C 0.64811(19) 0.4553(2) 0.86712(19) 0.0293(9) Uani 1 1 d . . .
H79 H 0.6932 0.4804 0.8838 0.035 Uiso 1 1 calc R . .
C80 C 0.60801(18) 0.44751(18) 0.79872(18) 0.0240(8) Uani 1 1 d . . .
H80 H 0.6265 0.4659 0.7688 0.029 Uiso 1 1 calc R . .
F7 F 0.58720(19) 0.4198(3) 0.46061(18) 0.0625(13) Uani 0.754(4) 1 d PD A 1
F8 F 0.6702(3) 0.3455(3) 0.4807(2) 0.0828(15) Uani 0.754(4) 1 d PDU A 1
F9 F 0.6952(2) 0.4474(3) 0.52973(18) 0.0628(12) Uani 0.754(4) 1 d PDU A 1
F7' F 0.6134(6) 0.4621(7) 0.4936(6) 0.0625(13) Uani 0.246(4) 1 d PD A 2
F8' F 0.6256(10) 0.3571(9) 0.4590(7) 0.0828(15) Uani 0.246(4) 1 d PDU A 2
F9' F 0.7162(7) 0.4026(8) 0.5274(6) 0.0628(12) Uani 0.246(4) 1 d PDU A 2
F10 F 0.33653(12) 0.09137(12) 0.75987(12) 0.0389(6) Uani 1 1 d . A .
F11 F 0.31047(11) 0.19587(12) 0.78424(11) 0.0334(5) Uani 1 1 d . A .
F12 F 0.39109(12) 0.13099(14) 0.86034(11) 0.0436(6) Uani 1 1 d . A .

loop_
_atom_site_aniso_label
_atom_site_aniso_U_11
_atom_site_aniso_U_22
_atom_site_aniso_U_33
_atom_site_aniso_U_23
_atom_site_aniso_U_13
_atom_site_aniso_U_12
Os1 0.01451(6) 0.01291(6) 0.01601(7) 0.00140(4) 0.00664(5) -0.00044(4)
P1 0.0196(4) 0.0158(4) 0.0179(4) 0.0007(3) 0.0067(4) 0.0004(3)
P2 0.0201(4) 0.0161(4) 0.0170(4) 0.0003(3) 0.0079(3) -0.0016(3)
O1 0.0326(15) 0.0343(15) 0.0347(16) 0.0081(12) 0.0123(13) 0.0142(12)
N1 0.0162(14) 0.0213(14) 0.0164(14) -0.0007(11) 0.0070(11) -0.0034(11)
N2 0.0139(13) 0.0183(13) 0.0164(14) 0.0013(10) 0.0072(11) 0.0009(10)
N3 0.0152(13) 0.0175(13) 0.0151(14) -0.0005(10) 0.0051(11) 0.0010(10)
N4 0.0196(14) 0.0175(13) 0.0175(14) 0.0017(11) 0.0076(12) -0.0024(11)
N5 0.0268(15) 0.0170(13) 0.0234(15) -0.0008(11) 0.0149(13) -0.0059(11)
C1 0.0222(17) 0.0215(16) 0.0194(17) 0.0029(13) 0.0090(14) 0.0014(14)
C2 0.0227(18) 0.0232(17) 0.0216(18) -0.0042(14) 0.0116(15) -0.0067(14)
C3 0.0173(16) 0.0196(16) 0.0183(17) -0.0006(13) 0.0090(13) -0.0061(13)
C4 0.0229(17) 0.0168(15) 0.0214(18) 0.0026(13) 0.0098(14) -0.0013(13)
C5 0.0192(16) 0.0147(15) 0.0181(17) 0.0001(12) 0.0059(13) 0.0007(12)
C6 0.0170(16) 0.0197(16) 0.0141(16) -0.0010(12) 0.0053(13) -0.0014(13)
C7 0.0276(19) 0.0162(16) 0.0252(19) 0.0043(13) 0.0106(15) 0.0024(14)
C8 0.0239(19) 0.0271(19) 0.032(2) 0.0010(15) 0.0100(16) 0.0046(15)
C9 0.0141(16) 0.0278(18) 0.034(2) -0.0040(15) 0.0110(15) -0.0015(14)
C10 0.0187(16) 0.0218(16) 0.0191(17) -0.0038(13) 0.0098(14) -0.0038(13)
C11 0.0203(17) 0.0197(16) 0.0234(18) -0.0041(13) 0.0109(14) -0.0027(13)
C12 0.0222(18) 0.0253(18) 0.034(2) -0.0089(15) 0.0189(16) -0.0077(14)
C13 0.0283(19) 0.0203(17) 0.030(2) -0.0054(14) 0.0197(16) -0.0085(14)
C14 0.047(3) 0.0263(19) 0.043(2) -0.0059(17) 0.030(2) -0.0121(18)
C15 0.034(2) 0.0222(18) 0.026(2) -0.0014(15) 0.0061(17) -0.0068(15)
C16 0.0240(17) 0.0194(16) 0.0143(16) -0.0004(13) 0.0059(14) 0.0032(13)
C17 0.0245(18) 0.0256(18) 0.0243(19) -0.0025(15) 0.0054(15) -0.0015(15)
C18 0.029(2) 0.035(2) 0.027(2) -0.0035(16) -0.0002(17) 0.0071(17)
C19 0.046(2) 0.0244(19) 0.024(2) 0.0034(15) 0.0012(18) 0.0069(17)
C20 0.044(2) 0.0254(19) 0.026(2) 0.0045(15) 0.0138(18) 0.0001(17)
C21 0.0280(19) 0.0251(18) 0.0234(19) 0.0011(14) 0.0105(16) 0.0001(15)
C22 0.0296(19) 0.0181(16) 0.0207(18) 0.0036(13) 0.0122(15) 0.0077(14)
C23 0.039(2) 0.033(2) 0.021(2) 0.0001(15) 0.0095(17) 0.0106(17)
C24 0.062(3) 0.030(2) 0.031(2) 0.0019(17) 0.027(2) 0.015(2)
C25 0.050(3) 0.030(2) 0.042(2) 0.0087(18) 0.035(2) 0.0141(18)
C26 0.034(2) 0.034(2) 0.041(2) 0.0038(18) 0.0221(19) 0.0062(17)
C27 0.032(2) 0.0242(18) 0.030(2) 0.0023(15) 0.0174(17) 0.0024(15)
C28 0.0288(19) 0.0282(18) 0.0237(19) -0.0061(15) 0.0111(16) -0.0139(15)
C29 0.0213(17) 0.0198(16) 0.0202(18) 0.0031(13) 0.0107(14) 0.0045(13)
C30 0.034(2) 0.0209(17) 0.0230(19) -0.0032(14) 0.0095(16) -0.0004(15)
C31 0.043(2) 0.0268(19) 0.0156(18) -0.0005(14) 0.0088(17) 0.0054(17)
C32 0.045(2) 0.0261(19) 0.024(2) 0.0054(15) 0.0140(18) 0.0062(17)
C33 0.041(2) 0.0189(17) 0.028(2) 0.0018(14) 0.0153(17) 0.0009(16)
C34 0.0299(19) 0.0235(17) 0.0198(18) -0.0019(14) 0.0133(15) -0.0002(14)
C35 0.0256(18) 0.0211(16) 0.0152(17) -0.0015(13) 0.0097(14) 0.0013(14)
C36 0.032(2) 0.0223(17) 0.0246(19) -0.0009(14) 0.0132(16) -0.0008(15)
C37 0.034(2) 0.037(2) 0.037(2) 0.0015(17) 0.0222(19) 0.0026(17)
C38 0.046(3) 0.040(2) 0.039(2) 0.0045(18) 0.028(2) 0.0178(19)
C39 0.057(3) 0.0257(19) 0.039(2) 0.0076(17) 0.029(2) 0.0121(19)
C40 0.040(2) 0.0231(18) 0.027(2) 0.0023(15) 0.0199(18) 0.0023(16)
F1 0.0258(11) 0.0362(12) 0.0303(12) -0.0081(9) 0.0167(9) -0.0082(9)
F2 0.0373(13) 0.0221(11) 0.0488(14) 0.0070(10) 0.0218(11) -0.0091(9)
F3 0.0283(11) 0.0422(13) 0.0246(12) -0.0090(9) 0.0105(9) -0.0135(10)
F4 0.087(3) 0.064(2) 0.0416(17) 0.0095(16) 0.030(2) -0.028(2)
F5 0.0493(19) 0.0340(13) 0.076(3) 0.005(2) 0.051(2) -0.0048(13)
F6 0.035(5) 0.0206(11) 0.064(6) 0.005(2) 0.029(4) 0.000(3)
F4' 0.087(3) 0.064(2) 0.0416(17) 0.0095(16) 0.030(2) -0.028(2)
F5' 0.0493(19) 0.0340(13) 0.076(3) 0.005(2) 0.051(2) -0.0048(13)
F6' 0.035(5) 0.0206(11) 0.064(6) 0.005(2) 0.029(4) 0.000(3)
Os2 0.01338(6) 0.01461(6) 0.01564(7) 0.00030(4) 0.00495(5) -0.00174(4)
P3 0.0176(4) 0.0155(4) 0.0171(4) -0.0006(3) 0.0049(3) -0.0022(3)
P4 0.0175(4) 0.0156(4) 0.0196(4) 0.0005(3) 0.0079(3) -0.0018(3)
O2 0.0220(14) 0.0415(16) 0.0288(15) -0.0037(12) -0.0037(12) 0.0058(12)
N6 0.0215(15) 0.0218(14) 0.0192(15) -0.0023(11) 0.0092(12) -0.0038(11)
N7 0.0172(14) 0.0160(13) 0.0191(15) -0.0016(11) 0.0073(12) -0.0021(11)
N8 0.0158(13) 0.0130(12) 0.0195(14) -0.0010(10) 0.0071(11) -0.0023(10)
N9 0.0177(14) 0.0159(13) 0.0207(15) 0.0024(11) 0.0095(12) 0.0004(11)
N10 0.0186(14) 0.0184(14) 0.0246(16) 0.0003(11) 0.0114(12) -0.0010(11)
C41 0.0235(18) 0.0185(16) 0.0206(18) -0.0029(13) 0.0098(15) -0.0014(13)
C42 0.035(2) 0.052(3) 0.025(2) -0.0017(18) 0.0181(18) -0.0108(19)
C43 0.0259(18) 0.0263(18) 0.0216(18) -0.0043(14) 0.0143(15) -0.0072(14)
C44 0.0179(16) 0.0240(17) 0.0228(18) -0.0014(14) 0.0108(14) -0.0042(13)
C45 0.0200(16) 0.0152(15) 0.0210(18) -0.0023(13) 0.0095(14) -0.0019(13)
C46 0.0190(16) 0.0160(15) 0.0202(17) -0.0036(12) 0.0090(14) -0.0017(12)
C47 0.0163(16) 0.0234(17) 0.0269(19) -0.0022(14) 0.0068(14) -0.0045(13)
C48 0.0182(17) 0.0277(18) 0.0237(19) 0.0013(15) 0.0022(14) 0.0003(14)
C49 0.0242(18) 0.0232(17) 0.0191(18) 0.0028(14) 0.0053(15) 0.0010(14)
C50 0.0173(16) 0.0159(15) 0.0181(17) -0.0017(12) 0.0061(13) -0.0015(12)
C51 0.0196(17) 0.0162(15) 0.0177(17) -0.0008(12) 0.0073(13) 0.0015(12)
C52 0.0221(17) 0.0233(17) 0.0186(17) 0.0029(13) 0.0103(14) 0.0012(14)
C53 0.0219(17) 0.0192(16) 0.0237(18) 0.0036(13) 0.0124(15) 0.0006(13)
C54 0.0276(19) 0.0270(18) 0.029(2) 0.0038(15) 0.0169(16) -0.0004(15)
C55 0.039(2) 0.0222(18) 0.0221(19) 0.0023(14) 0.0129(17) -0.0030(15)
C56 0.0181(16) 0.0185(16) 0.0252(18) -0.0066(13) 0.0070(14) 0.0001(13)
C57 0.028(2) 0.032(2) 0.027(2) 0.0000(16) 0.0049(17) 0.0069(16)
C58 0.025(2) 0.050(3) 0.044(3) -0.004(2) -0.0007(19) 0.0136(19)
C59 0.019(2) 0.047(3) 0.058(3) -0.017(2) 0.010(2) 0.0023(18)
C60 0.028(2) 0.041(2) 0.047(3) -0.0120(19) 0.0177(19) -0.0054(18)
C61 0.0233(18) 0.0265(18) 0.033(2) -0.0038(15) 0.0121(16) 0.0007(15)
C62 0.0131(15) 0.0249(17) 0.0194(17) -0.0044(13) 0.0058(13) -0.0010(13)
C63 0.031(2) 0.0268(19) 0.027(2) -0.0026(15) 0.0119(16) -0.0040(15)
C64 0.034(2) 0.038(2) 0.033(2) -0.0147(18) 0.0129(18) -0.0134(18)
C65 0.026(2) 0.056(3) 0.022(2) -0.0108(18) 0.0072(16) -0.0031(18)
C66 0.029(2) 0.046(2) 0.026(2) 0.0047(17) 0.0096(17) 0.0058(18)
C67 0.0240(18) 0.0261(18) 0.025(2) -0.0019(15) 0.0092(15) -0.0001(15)
C68 0.0286(19) 0.0201(17) 0.032(2) 0.0022(14) 0.0169(16) -0.0057(14)
C69 0.0216(17) 0.0203(16) 0.0185(17) 0.0003(13) 0.0075(14) 0.0038(13)
C70 0.0256(19) 0.0213(17) 0.028(2) -0.0005(14) 0.0103(16) 0.0003(14)
C71 0.0228(18) 0.0295(19) 0.034(2) -0.0056(16) 0.0126(16) -0.0033(15)
C72 0.0219(18) 0.034(2) 0.032(2) -0.0053(16) 0.0110(16) 0.0048(15)
C73 0.032(2) 0.0209(18) 0.030(2) 0.0000(15) 0.0062(17) 0.0073(15)
C74 0.0259(19) 0.0212(17) 0.027(2) 0.0001(14) 0.0079(16) -0.0013(14)
C75 0.0201(17) 0.0150(15) 0.0233(18) -0.0024(13) 0.0074(14) 0.0021(13)
C76 0.0264(19) 0.0209(17) 0.027(2) -0.0009(14) 0.0107(16) 0.0024(14)
C77 0.036(2) 0.032(2) 0.027(2) 0.0043(16) 0.0156(18) 0.0082(17)
C78 0.029(2) 0.035(2) 0.0212(19) -0.0062(16) 0.0007(16) 0.0123(17)
C79 0.0175(17) 0.031(2) 0.034(2) -0.0072(16) 0.0059(16) 0.0050(15)
C80 0.0195(17) 0.0227(17) 0.028(2) -0.0023(14) 0.0088(15) 0.0017(14)
F7 0.041(2) 0.110(4) 0.031(2) 0.037(2) 0.0096(17) -0.010(2)
F8 0.111(3) 0.096(3) 0.071(2) 0.001(2) 0.067(2) 0.016(2)
F9 0.075(2) 0.075(3) 0.0396(16) -0.0012(19) 0.0255(16) -0.051(2)
F7' 0.041(2) 0.110(4) 0.031(2) 0.037(2) 0.0096(17) -0.010(2)
F8' 0.111(3) 0.096(3) 0.071(2) 0.001(2) 0.067(2) 0.016(2)
F9' 0.075(2) 0.075(3) 0.0396(16) -0.0012(19) 0.0255(16) -0.051(2)
F10 0.0390(13) 0.0282(12) 0.0586(16) -0.0047(11) 0.0296(12) -0.0110(10)
F11 0.0266(12) 0.0386(13) 0.0428(14) 0.0019(10) 0.0223(10) 0.0044(10)
F12 0.0360(13) 0.0643(17) 0.0353(14) 0.0226(12) 0.0196(11) -0.0008(12)

loop_
_atom_type_symbol
_atom_type_description
_atom_type_scat_dispersion_real
_atom_type_scat_dispersion_imag
_atom_type_scat_source
C C 0.0033 0.0016 'International Tables Vol C Tables 4.2.6.8 and 6.1.1.4'
H H 0.0000 0.0000 'International Tables Vol C Tables 4.2.6.8 and 6.1.1.4'
N N 0.0061 0.0033 'International Tables Vol C Tables 4.2.6.8 and 6.1.1.4'
O O 0.0106 0.0060 'International Tables Vol C Tables 4.2.6.8 and 6.1.1.4'
F F 0.0171 0.0103 'International Tables Vol C Tables 4.2.6.8 and 6.1.1.4'
P P 0.1023 0.0942 'International Tables Vol C Tables 4.2.6.8 and 6.1.1.4'
Os Os -1.2165 7.6030 'International Tables Vol C Tables 4.2.6.8 and 6.1.1.4'

loop_
_geom_angle_atom_site_label_1
_geom_angle_atom_site_label_2
_geom_angle_atom_site_label_3
_geom_angle
_geom_angle_site_symmetry_1
_geom_angle_site_symmetry_3
C1 Os1 N4 101.45(13) . .
C1 Os1 N3 178.03(13) . .
N4 Os1 N3 76.63(10) . .
C1 Os1 N2 105.34(13) . .
N4 Os1 N2 153.20(10) . .
N3 Os1 N2 76.59(10) . .
C1 Os1 P2 90.16(11) . .
N4 Os1 P2 91.04(8) . .
N3 Os1 P2 90.30(8) . .
N2 Os1 P2 88.12(8) . .
C1 Os1 P1 91.13(11) . .
N4 Os1 P1 89.90(8) . .
N3 Os1 P1 88.45(8) . .
N2 Os1 P1 90.36(8) . .
P2 Os1 P1 178.23(3) . .
C15 P1 C16 104.72(16) . .
C15 P1 C22 104.49(17) . .
C16 P1 C22 103.56(16) . .
C15 P1 Os1 112.73(13) . .
C16 P1 Os1 113.14(11) . .
C22 P1 Os1 116.98(12) . .
C28 P2 C29 102.63(16) . .
C28 P2 C35 105.04(17) . .
C29 P2 C35 102.66(16) . .
C28 P2 Os1 113.13(12) . .
C29 P2 Os1 119.04(11) . .
C35 P2 Os1 112.79(11) . .
N2 N1 C3 105.2(3) . .
N1 N2 C5 110.4(3) . .
N1 N2 Os1 134.2(2) . .
C5 N2 Os1 115.0(2) . .
C6 N3 C10 122.5(3) . .
C6 N3 Os1 119.0(2) . .
C10 N3 Os1 118.5(2) . .
N5 N4 C11 110.4(3) . .
N5 N4 Os1 133.4(2) . .
C11 N4 Os1 116.1(2) . .
N4 N5 C13 105.1(3) . .
O1 C1 Os1 178.3(3) . .
F3 C2 F2 106.6(3) . .
F3 C2 F1 105.6(3) . .
F2 C2 F1 106.2(3) . .
F3 C2 C3 113.6(3) . .
F2 C2 C3 111.5(3) . .
F1 C2 C3 112.7(3) . .
N1 C3 C4 112.7(3) . .
N1 C3 C2 119.0(3) . .
C4 C3 C2 128.2(3) . .
C3 C4 C5 103.2(3) . .
N2 C5 C4 108.5(3) . .
N2 C5 C6 117.3(3) . .
C4 C5 C6 134.2(3) . .
N3 C6 C7 119.7(3) . .
N3 C6 C5 111.9(3) . .
C7 C6 C5 128.4(3) . .
C8 C7 C6 119.0(3) . .
C7 C8 C9 120.7(3) . .
C8 C9 C10 118.7(3) . .
N3 C10 C9 119.4(3) . .
N3 C10 C11 112.6(3) . .
C9 C10 C11 127.9(3) . .
N4 C11 C12 108.2(3) . .
N4 C11 C10 116.2(3) . .
C12 C11 C10 135.6(3) . .
C11 C12 C13 103.5(3) . .
N5 C13 C12 112.8(3) . .
N5 C13 C14 118.2(3) . .
C12 C13 C14 128.8(3) . .
F4' C14 F5 79.7(8) . .
F4' C14 F6 121.8(11) . .
F5 C14 F6 110.3(7) . .
F4' C14 F6' 130(3) . .
F5 C14 F6' 101(2) . .
F6 C14 F6' 12(2) . .
F4' C14 F4 30.6(8) . .
F5 C14 F4 106.7(4) . .
F6 C14 F4 98.2(7) . .
F6' C14 F4 109(2) . .
F4' C14 F5' 101.5(10) . .
F5 C14 F5' 22.2(6) . .
F6 C14 F5' 101.6(9) . .
F6' C14 F5' 90(2) . .
F4 C14 F5' 128.8(7) . .
F4' C14 C13 112.0(8) . .
F5 C14 C13 115.3(4) . .
F6 C14 C13 113.5(9) . .
F6' C14 C13 112(3) . .
F4 C14 C13 111.4(3) . .
F5' C14 C13 103.0(7) . .
C17 C16 C21 119.2(3) . .
C17 C16 P1 121.6(3) . .
C21 C16 P1 119.1(3) . .
C16 C17 C18 120.0(4) . .
C19 C18 C17 119.6(4) . .
C20 C19 C18 120.7(4) . .
C19 C20 C21 119.7(4) . .
C20 C21 C16 120.8(4) . .
C27 C22 C23 118.7(3) . .
C27 C22 P1 121.2(3) . .
C23 C22 P1 120.1(3) . .
C24 C23 C22 120.0(4) . .
C25 C24 C23 120.5(4) . .
C26 C25 C24 119.6(4) . .
C25 C26 C27 120.7(4) . .
C22 C27 C26 120.4(4) . .
C34 C29 C30 119.4(3) . .
C34 C29 P2 121.6(3) . .
C30 C29 P2 119.0(3) . .
C31 C30 C29 120.4(3) . .
C30 C31 C32 120.3(3) . .
C31 C32 C33 119.8(3) . .
C32 C33 C34 120.1(3) . .
C29 C34 C33 120.0(3) . .
C36 C35 C40 119.4(3) . .
C36 C35 P2 119.3(3) . .
C40 C35 P2 121.0(3) . .
C35 C36 C37 120.5(3) . .
C38 C37 C36 119.4(4) . .
C39 C38 C37 120.8(4) . .
C38 C39 C40 120.2(4) . .
C39 C40 C35 119.7(4) . .
C41 Os2 N9 101.79(13) . .
C41 Os2 N7 104.74(13) . .
N9 Os2 N7 153.47(10) . .
C41 Os2 N8 177.77(13) . .
N9 Os2 N8 76.63(11) . .
N7 Os2 N8 76.87(11) . .
C41 Os2 P3 92.20(10) . .
N9 Os2 P3 89.81(8) . .
N7 Os2 P3 88.81(8) . .
N8 Os2 P3 89.37(7) . .
C41 Os2 P4 89.55(10) . .
N9 Os2 P4 92.60(8) . .
N7 Os2 P4 88.00(8) . .
N8 Os2 P4 88.96(7) . .
P3 Os2 P4 176.67(3) . .
C55 P3 C62 105.07(16) . .
C55 P3 C56 104.26(17) . .
C62 P3 C56 103.04(15) . .
C55 P3 Os2 113.30(13) . .
C62 P3 Os2 116.98(11) . .
C56 P3 Os2 112.88(11) . .
C68 P4 C75 104.69(16) . .
C68 P4 C69 104.91(16) . .
C75 P4 C69 101.83(15) . .
C68 P4 Os2 112.59(12) . .
C75 P4 Os2 114.02(10) . .
C69 P4 Os2 117.41(11) . .
N7 N6 C43 105.2(3) . .
N6 N7 C45 110.1(3) . .
N6 N7 Os2 134.5(2) . .
C45 N7 Os2 115.4(2) . .
C50 N8 C46 122.3(3) . .
C50 N8 Os2 118.8(2) . .
C46 N8 Os2 118.9(2) . .
N10 N9 C51 110.6(3) . .
N10 N9 Os2 133.5(2) . .
C51 N9 Os2 115.8(2) . .
N9 N10 C53 105.4(3) . .
O2 C41 Os2 177.7(3) . .
F8' C42 F9 126.6(8) . .
F8' C42 F7 65.2(8) . .
F9 C42 F7 108.8(4) . .
F8' C42 F9' 100.6(10) . .
F9 C42 F9' 42.1(6) . .
F7 C42 F9' 132.8(7) . .
F8' C42 F7' 108.0(10) . .
F9 C42 F7' 70.1(6) . .
F7 C42 F7' 46.0(5) . .
F9' C42 F7' 109.7(8) . .
F8' C42 F8 37.3(8) . .
F9 C42 F8 104.9(4) . .
F7 C42 F8 100.4(4) . .
F9' C42 F8 67.3(7) . .
F7' C42 F8 134.2(6) . .
F8' C42 C43 114.3(8) . .
F9 C42 C43 115.3(3) . .
F7 C42 C43 114.8(3) . .
F9' C42 C43 112.0(6) . .
F7' C42 C43 111.7(6) . .
F8 C42 C43 111.1(4) . .
N6 C43 C44 112.9(3) . .
N6 C43 C42 119.6(3) . .
C44 C43 C42 127.5(3) . .
C43 C44 C45 103.3(3) . .
N7 C45 C44 108.6(3) . .
N7 C45 C46 116.9(3) . .
C44 C45 C46 134.5(3) . .
N8 C46 C47 119.9(3) . .
N8 C46 C45 111.9(3) . .
C47 C46 C45 128.3(3) . .
C48 C47 C46 118.8(3) . .
C47 C48 C49 120.9(3) . .
C48 C49 C50 118.5(3) . .
N8 C50 C49 119.6(3) . .
N8 C50 C51 112.2(3) . .
C49 C50 C51 128.1(3) . .
N9 C51 C52 108.2(3) . .
N9 C51 C50 116.5(3) . .
C52 C51 C50 135.3(3) . .
C53 C52 C51 103.3(3) . .
N10 C53 C52 112.5(3) . .
N10 C53 C54 119.1(3) . .
C52 C53 C54 128.5(3) . .
F12 C54 F10 107.1(3) . .
F12 C54 F11 107.0(3) . .
F10 C54 F11 105.4(3) . .
F12 C54 C53 111.6(3) . .
F10 C54 C53 112.6(3) . .
F11 C54 C53 112.8(3) . .
C61 C56 C57 118.8(3) . .
C61 C56 P3 120.3(3) . .
C57 C56 P3 120.8(3) . .
C58 C57 C56 120.5(4) . .
C57 C58 C59 120.7(4) . .
C58 C59 C60 119.7(4) . .
C61 C60 C59 120.0(4) . .
C60 C61 C56 120.4(4) . .
C67 C62 C63 118.5(3) . .
C67 C62 P3 120.5(3) . .
C63 C62 P3 120.9(3) . .
C64 C63 C62 120.8(4) . .
C65 C64 C63 120.4(4) . .
C64 C65 C66 119.1(4) . .
C67 C66 C65 120.7(4) . .
C66 C67 C62 120.3(3) . .
C70 C69 C74 118.5(3) . .
C70 C69 P4 120.3(3) . .
C74 C69 P4 121.2(3) . .
C71 C70 C69 120.5(3) . .
C70 C71 C72 120.4(3) . .
C73 C72 C71 119.4(3) . .
C74 C73 C72 120.5(3) . .
C73 C74 C69 120.8(3) . .
C76 C75 C80 118.7(3) . .
C76 C75 P4 120.0(3) . .
C80 C75 P4 121.2(3) . .
C77 C76 C75 120.9(3) . .
C76 C77 C78 120.0(4) . .
C79 C78 C77 119.9(3) . .
C78 C79 C80 120.1(3) . .
C79 C80 C75 120.4(4) . .

loop_
_geom_bond_atom_site_label_1
_geom_bond_atom_site_label_2
_geom_bond_distance
_geom_bond_site_symmetry_2
Os1 C1 1.868(3) .
Os1 N4 2.069(3) .
Os1 N3 2.081(3) .
Os1 N2 2.084(3) .
Os1 P2 2.3689(9) .
Os1 P1 2.3702(9) .
P1 C15 1.813(3) .
P1 C16 1.822(3) .
P1 C22 1.823(4) .
P2 C28 1.815(3) .
P2 C29 1.826(3) .
P2 C35 1.826(4) .
O1 C1 1.151(4) .
N1 N2 1.344(4) .
N1 C3 1.351(4) .
N2 C5 1.365(4) .
N3 C6 1.345(4) .
N3 C10 1.353(4) .
N4 N5 1.341(4) .
N4 C11 1.375(4) .
N5 C13 1.349(4) .
C2 F3 1.338(4) .
C2 F2 1.340(4) .
C2 F1 1.346(4) .
C2 C3 1.474(4) .
C3 C4 1.382(5) .
C4 C5 1.390(4) .
C5 C6 1.452(4) .
C6 C7 1.387(4) .
C7 C8 1.378(5) .
C8 C9 1.387(5) .
C9 C10 1.389(5) .
C10 C11 1.446(5) .
C11 C12 1.382(5) .
C12 C13 1.383(5) .
C13 C14 1.473(5) .
C14 F4' 1.280(13) .
C14 F5 1.301(6) .
C14 F6 1.336(8) .
C14 F6' 1.34(2) .
C14 F4 1.383(6) .
C14 F5' 1.469(14) .
C16 C17 1.384(5) .
C16 C21 1.393(5) .
C17 C18 1.398(5) .
C18 C19 1.380(6) .
C19 C20 1.375(6) .
C20 C21 1.376(5) .
C22 C27 1.384(5) .
C22 C23 1.401(5) .
C23 C24 1.386(5) .
C24 C25 1.379(6) .
C25 C26 1.371(6) .
C26 C27 1.386(5) .
C29 C34 1.380(5) .
C29 C30 1.392(5) .
C30 C31 1.374(5) .
C31 C32 1.380(5) .
C32 C33 1.381(5) .
C33 C34 1.395(5) .
C35 C36 1.383(5) .
C35 C40 1.393(5) .
C36 C37 1.389(5) .
C37 C38 1.378(6) .
C38 C39 1.369(6) .
C39 C40 1.387(5) .
Os2 C41 1.866(3) .
Os2 N9 2.070(3) .
Os2 N7 2.072(3) .
Os2 N8 2.074(3) .
Os2 P3 2.3706(8) .
Os2 P4 2.3758(8) .
P3 C55 1.814(4) .
P3 C62 1.826(3) .
P3 C56 1.827(3) .
P4 C68 1.812(3) .
P4 C75 1.822(3) .
P4 C69 1.823(3) .
O2 C41 1.153(4) .
N6 N7 1.342(4) .
N6 C43 1.348(4) .
N7 C45 1.370(4) .
N8 C50 1.352(4) .
N8 C46 1.352(4) .
N9 N10 1.336(4) .
N9 C51 1.370(4) .
N10 C53 1.352(4) .
C42 F8' 1.286(13) .
C42 F9 1.308(5) .
C42 F7 1.322(5) .
C42 F9' 1.324(12) .
C42 F7' 1.359(12) .
C42 F8 1.374(6) .
C42 C43 1.467(5) .
C43 C44 1.378(5) .
C44 C45 1.383(5) .
C45 C46 1.453(5) .
C46 C47 1.386(5) .
C47 C48 1.381(5) .
C48 C49 1.389(5) .
C49 C50 1.392(4) .
C50 C51 1.446(5) .
C51 C52 1.392(5) .
C52 C53 1.384(4) .
C53 C54 1.481(5) .
C54 F12 1.333(4) .
C54 F10 1.339(4) .
C54 F11 1.343(4) .
C56 C61 1.390(5) .
C56 C57 1.395(5) .
C57 C58 1.373(6) .
C58 C59 1.376(7) .
C59 C60 1.387(6) .
C60 C61 1.386(5) .
C62 C67 1.385(5) .
C62 C63 1.393(5) .
C63 C64 1.379(5) .
C64 C65 1.377(6) .
C65 C66 1.384(6) .
C66 C67 1.383(5) .
C69 C70 1.389(5) .
C69 C74 1.398(5) .
C70 C71 1.388(5) .
C71 C72 1.388(5) .
C72 C73 1.379(5) .
C73 C74 1.378(5) .
C75 C76 1.391(5) .
C75 C80 1.393(5) .
C76 C77 1.382(5) .
C77 C78 1.386(5) .
C78 C79 1.381(6) .
C79 C80 1.389(5) .
